data_2017034
loop_
_publ_author_name
'Trilleras, Jorge'
'Quiroga, Jairo'
'Cobo, Justo'
'Hursthouse, Michael B.'
'Glidewell, Christopher'

_publ_section_title
;
 Four 7-aryl-substituted
 pyrido[2,3-<i>d</i>]pyrimidine-2,4(1<i>H</i>,3<i>H</i>)-diones:
 similar molecular structures but different crystal structures
;
_journal_coeditor_code FA3182
_journal_issue 4
_journal_name_full 'Acta Crystallographica Section C'
_journal_page_first o134
_journal_page_last o139
_journal_paper_doi 10.1107/S0108270109005514
_journal_volume 65
_journal_year 2009
_chemical_formula_moiety 'C15 H13 N3 O3'
_chemical_formula_sum 'C15 H13 N3 O3'
_chemical_formula_weight 283.28
_chemical_name_systematic ?
_space_group_IT_number 29
_symmetry_cell_setting orthorhombic
_symmetry_space_group_name_Hall 'P 2c -2ac'
_symmetry_space_group_name_H-M 'P c a 21'
_atom_sites_solution_hydrogens geom
_atom_sites_solution_primary direct
_atom_sites_solution_secondary difmap
_cell_angle_alpha 90.00
_cell_angle_beta 90.00
_cell_angle_gamma 90.00
_cell_formula_units_Z 4
_cell_length_a 6.6312(11)
_cell_length_b 6.8121(15)
_cell_length_c 27.653(7)
_cell_measurement_reflns_used 1439
_cell_measurement_temperature 120(2)
_cell_measurement_theta_max 27.51
_cell_measurement_theta_min 2.95
_cell_volume 1249.2(5)
_computing_cell_refinement 'DIRAX/LSQ (Duisenberg <i>et al.</i>,  2000)'
_computing_data_collection 'COLLECT (Hooft, 1999)'
_computing_data_reduction 'EVALCCD (Duisenberg <i>et al.</i>,  2003)'
_computing_molecular_graphics 'PLATON (Spek, 2003)'
_computing_publication_material 'SHELXL97 (Sheldrick, 2008) and PRPKAPPA (Ferguson, 1999)'
_computing_structure_refinement 'SHELXL97 (Sheldrick, 2008)'
_computing_structure_solution 'SIR2004 (Burla <i>et al.</i>,  2005)'
_diffrn_ambient_temperature 120(2)
_diffrn_detector_area_resol_mean 9.091
_diffrn_measured_fraction_theta_full 0.990
_diffrn_measured_fraction_theta_max 0.976
_diffrn_measurement_device_type 'Bruker--Nonius KappaCCD'
_diffrn_measurement_method '\f & \w scans'
_diffrn_radiation_monochromator graphite
_diffrn_radiation_source 'Bruker-Nonius FR591 rotating anode'
_diffrn_radiation_type 'Mo K\a'
_diffrn_radiation_wavelength 0.71073
_diffrn_reflns_av_R_equivalents 0.0514
_diffrn_reflns_av_sigmaI/netI 0.0433
_diffrn_reflns_limit_h_max 8
_diffrn_reflns_limit_h_min -8
_diffrn_reflns_limit_k_max 8
_diffrn_reflns_limit_k_min -8
_diffrn_reflns_limit_l_max 24
_diffrn_reflns_limit_l_min -35
_diffrn_reflns_number 8019
_diffrn_reflns_theta_full 25.24
_diffrn_reflns_theta_max 27.51
_diffrn_reflns_theta_min 2.95
_diffrn_standards_decay_% 0
_diffrn_standards_number 0
_exptl_absorpt_coefficient_mu 0.108
_exptl_absorpt_correction_T_max 0.977
_exptl_absorpt_correction_T_min 0.961
_exptl_absorpt_correction_type multi-scan
_exptl_absorpt_process_details '(SADABS; Sheldrick, 2003)'
_exptl_crystal_colour yellow
_exptl_crystal_density_diffrn 1.506
_exptl_crystal_density_method 'not measured'
_exptl_crystal_description block
_exptl_crystal_F_000 592
_exptl_crystal_size_max 0.28
_exptl_crystal_size_mid 0.24
_exptl_crystal_size_min 0.22
_refine_diff_density_max 0.361
_refine_diff_density_min -0.394
_refine_ls_extinction_method none
_refine_ls_goodness_of_fit_ref 1.141
_refine_ls_hydrogen_treatment constr
_refine_ls_matrix_type full
_refine_ls_number_parameters 192
_refine_ls_number_reflns 1439
_refine_ls_number_restraints 1
_refine_ls_restrained_S_all 1.140
_refine_ls_R_factor_all 0.0729
_refine_ls_R_factor_gt 0.0566
_refine_ls_shift/su_max 0.001
_refine_ls_shift/su_mean 0.000
_refine_ls_structure_factor_coef Fsqd
_refine_ls_weighting_details 'w=1/[\s^2^(Fo^2^)+(0.0462P)^2^+1.8263P] where P=(Fo^2^+2Fc^2^)/3'
_refine_ls_weighting_scheme calc
_refine_ls_wR_factor_gt 0.1363
_refine_ls_wR_factor_ref 0.1472
_reflns_number_gt 1181
_reflns_number_total 1439
_reflns_threshold_expression I>2\s(I)
_cod_data_source_file fa3182.cif
_cod_data_source_block IV
_cod_depositor_comments
;
The following automatic conversions were performed:
'_exptl_absorpt_correction_type' value 'Multi-scan' changed to
'multi-scan' according to
'/home/saulius/struct/CIF-dictionaries/cif_core.dic' dictionary named
'cif_core.dic' version 2.4.1 from 2010-06-29.

Automatic conversion script
Id: cif_fix_enum 1527 2010-12-29 10:47:43Z saulius 

The following automatic conversions were performed:

'_exptl_absorpt_correction_type' value 'Multi-scan' changed to
'multi-scan' according to
/home/saulius/struct/CIF-dictionaries/cif_core.dic dictionary named
'cif_core.dic' version 2.4.1 from 2010-06-29.

Automatic conversion script
Id: cif_fix_values 1715 2011-07-08 13:25:40Z adriana 
;
_cod_original_sg_symbol_Hall 'P 2c-2ac'
_cod_database_code 2017034
_cod_database_fobs_code 2017034

loop_
_symmetry_equiv_pos_as_xyz
'x, y, z'
'-x, -y, z+1/2'
'-x+1/2, y, z+1/2'
'x+1/2, -y, z'

loop_
_atom_site_type_symbol
_atom_site_label
_atom_site_fract_x
_atom_site_fract_y
_atom_site_fract_z
_atom_site_U_iso_or_equiv
_atom_site_adp_type
_atom_site_calc_flag
_atom_site_refinement_flags
_atom_site_occupancy
_atom_site_disorder_assembly
_atom_site_disorder_group
N N1 0.4060(6) 0.2722(6) 0.12467(14) 0.0249(9) Uani d . 1 . .
H H1 0.5364 0.2894 0.1287 0.030 Uiso d R 1 . .
C C2 0.3255(8) 0.2656(8) 0.07964(17) 0.0273(11) Uani d . 1 . .
N N3 0.1173(6) 0.2446(6) 0.07641(14) 0.0250(9) Uani d . 1 . .
C C4 -0.0076(7) 0.2280(7) 0.11555(17) 0.0231(10) Uani d . 1 . .
C C4A 0.0882(7) 0.2336(7) 0.16283(18) 0.0226(9) Uani d . 1 . .
C C5 -0.0217(7) 0.2147(7) 0.20436(17) 0.0225(10) Uani d . 1 . .
H H5 -0.1642 0.2013 0.2032 0.027 Uiso calc R 1 . .
C C6 0.0785(8) 0.2155(7) 0.24795(16) 0.0222(10) Uani d . 1 . .
H H6 0.0061 0.2011 0.2774 0.027 Uiso calc R 1 . .
C C7 0.2882(7) 0.2380(7) 0.24835(15) 0.0176(9) Uani d . 1 . .
N N8 0.3962(6) 0.2585(6) 0.20775(14) 0.0216(8) Uani d . 1 . .
C C8A 0.2960(7) 0.2552(7) 0.16624(17) 0.0211(9) Uani d . 1 . .
O O2 0.4287(6) 0.2763(6) 0.04349(11) 0.0355(10) Uani d . 1 . .
C C31 0.0296(8) 0.2343(8) 0.02801(16) 0.0288(11) Uani d . 1 . .
H H31A 0.0433 0.1004 0.0154 0.043 Uiso calc R 1 . .
H H31B 0.1003 0.3259 0.0066 0.043 Uiso calc R 1 . .
H H31C -0.1135 0.2695 0.0296 0.043 Uiso calc R 1 . .
O O4 -0.1875(5) 0.2024(7) 0.11046(13) 0.0358(10) Uani d . 1 . .
C C71 0.3976(8) 0.2384(7) 0.29459(15) 0.0204(11) Uani d . 1 . .
C C72 0.3115(7) 0.1589(7) 0.33615(15) 0.0211(10) Uani d . 1 . .
H H72 0.1820 0.0999 0.3342 0.025 Uiso calc R 1 . .
C C73 0.4093(7) 0.1639(6) 0.37970(15) 0.0198(10) Uani d . 1 . .
H H73 0.3475 0.1080 0.4075 0.024 Uiso calc R 1 . .
C C74 0.5977(7) 0.2497(7) 0.38355(15) 0.0193(10) Uani d . 1 . .
C C75 0.6861(7) 0.3325(7) 0.34289(15) 0.0216(10) Uani d . 1 . .
H H75 0.8144 0.3940 0.3452 0.026 Uiso calc R 1 . .
C C76 0.5862(7) 0.3248(7) 0.29893(15) 0.0194(10) Uani d . 1 . .
H H76 0.6482 0.3800 0.2711 0.023 Uiso calc R 1 . .
O O7 0.6810(5) 0.2436(5) 0.42776(12) 0.0241(8) Uani d . 1 . .
C C77 0.8726(8) 0.3323(8) 0.43432(19) 0.0304(11) Uani d . 1 . .
H H77A 0.9709 0.2699 0.4128 0.046 Uiso calc R 1 . .
H H77C 0.9157 0.3158 0.4680 0.046 Uiso calc R 1 . .
H H77B 0.8636 0.4726 0.4267 0.046 Uiso calc R 1 . .

loop_
_atom_site_aniso_label
_atom_site_aniso_U_11
_atom_site_aniso_U_22
_atom_site_aniso_U_33
_atom_site_aniso_U_12
_atom_site_aniso_U_13
_atom_site_aniso_U_23
N1 0.0127(17) 0.040(2) 0.0217(19) -0.0025(17) 0.0008(15) 0.0036(17)
C2 0.025(2) 0.041(3) 0.016(2) 0.001(2) 0.000(2) 0.004(2)
N3 0.019(2) 0.035(2) 0.0209(19) 0.0017(17) -0.0045(16) 0.0007(16)
C4 0.021(2) 0.027(2) 0.022(2) 0.0028(19) 0.0014(19) -0.003(2)
C4A 0.018(2) 0.025(2) 0.025(2) 0.0007(19) 0.000(2) -0.001(2)
C5 0.015(2) 0.025(2) 0.028(2) 0.0005(18) 0.0025(19) -0.007(2)
C6 0.020(2) 0.023(2) 0.023(2) 0.001(2) 0.0042(18) -0.0005(18)
C7 0.019(2) 0.019(2) 0.0155(19) -0.0004(18) 0.0006(16) 0.0004(16)
N8 0.0171(17) 0.028(2) 0.0196(18) 0.0001(16) 0.0001(16) 0.0020(16)
C8A 0.018(2) 0.026(2) 0.019(2) 0.0005(18) 0.0021(19) -0.0001(17)
O2 0.0204(17) 0.069(3) 0.0172(17) -0.0022(18) 0.0024(14) 0.0054(18)
C31 0.025(2) 0.045(3) 0.017(2) 0.000(2) -0.0033(19) 0.002(2)
O4 0.0154(16) 0.067(3) 0.0252(17) 0.0009(16) -0.0007(13) -0.0022(18)
C71 0.018(2) 0.023(3) 0.021(2) 0.0020(19) 0.0001(17) -0.0015(18)
C72 0.019(2) 0.021(2) 0.023(2) -0.0018(18) 0.0024(18) 0.0000(17)
C73 0.023(2) 0.020(2) 0.016(2) 0.0000(19) 0.0063(17) 0.0010(16)
C74 0.019(2) 0.019(2) 0.019(2) 0.0024(18) 0.0016(18) -0.0021(18)
C75 0.018(2) 0.026(3) 0.021(2) -0.0008(19) -0.0009(18) 0.0007(18)
C76 0.020(2) 0.020(2) 0.018(2) 0.0031(19) 0.0027(17) -0.0002(17)
O7 0.0208(17) 0.033(2) 0.0180(14) -0.0026(14) -0.0007(13) -0.0001(14)
C77 0.026(2) 0.037(3) 0.028(2) -0.008(2) -0.0030(19) 0.002(2)

loop_
_atom_type_symbol
_atom_type_description
_atom_type_scat_dispersion_real
_atom_type_scat_dispersion_imag
_atom_type_scat_source
C C 0.0033 0.0016 'International Tables Vol C Tables 4.2.6.8 and 6.1.1.4'
H H 0.0000 0.0000 'International Tables Vol C Tables 4.2.6.8 and 6.1.1.4'
N N 0.0061 0.0033 'International Tables Vol C Tables 4.2.6.8 and 6.1.1.4'
O O 0.0106 0.0060 'International Tables Vol C Tables 4.2.6.8 and 6.1.1.4'

loop_
_geom_angle_atom_site_label_1
_geom_angle_atom_site_label_2
_geom_angle_atom_site_label_3
_geom_angle_site_symmetry_1
_geom_angle_site_symmetry_3
_geom_angle
_geom_angle_publ_flag
C2 N1 C8A . . 124.1(4) ?
C2 N1 H1 . . 120.4 ?
C8A N1 H1 . . 115.5 ?
O2 C2 N1 . . 122.2(4) ?
O2 C2 N3 . . 120.8(4) ?
N1 C2 N3 . . 116.9(4) ?
C4 N3 C2 . . 124.0(4) ?
C4 N3 C31 . . 118.7(4) ?
C2 N3 C31 . . 117.3(4) ?
O4 C4 N3 . . 121.0(4) ?
O4 C4 C4A . . 122.5(4) ?
N3 C4 C4A . . 116.4(4) ?
C5 C4A C8A . . 118.8(5) ?
C5 C4A C4 . . 121.4(4) ?
C8A C4A C4 . . 119.8(4) ?
C4A C5 C6 . . 118.6(4) ?
C4A C5 H5 . . 120.7 ?
C6 C5 H5 . . 120.7 ?
C5 C6 C7 . . 119.1(4) ?
C5 C6 H6 . . 120.4 ?
C7 C6 H6 . . 120.4 ?
N8 C7 C6 . . 122.4(4) ?
N8 C7 C71 . . 117.7(4) ?
C6 C7 C71 . . 119.8(4) ?
C8A N8 C7 . . 117.1(4) ?
N8 C8A N1 . . 117.3(4) ?
N8 C8A C4A . . 123.9(4) ?
N1 C8A C4A . . 118.8(4) ?
N3 C31 H31A . . 109.5 ?
N3 C31 H31B . . 109.5 ?
H31A C31 H31B . . 109.5 ?
N3 C31 H31C . . 109.5 ?
H31A C31 H31C . . 109.5 ?
H31B C31 H31C . . 109.5 ?
C76 C71 C72 . . 117.6(4) ?
C76 C71 C7 . . 121.4(4) ?
C72 C71 C7 . . 121.0(4) ?
C73 C72 C71 . . 121.5(4) ?
C73 C72 H72 . . 119.3 ?
C71 C72 H72 . . 119.3 ?
C72 C73 C74 . . 120.4(4) ?
C72 C73 H73 . . 119.8 ?
C74 C73 H73 . . 119.8 ?
O7 C74 C73 . . 115.4(4) ?
O7 C74 C75 . . 125.2(4) ?
C73 C74 C75 . . 119.4(4) ?
C76 C75 C74 . . 119.5(4) ?
C76 C75 H75 . . 120.2 ?
C74 C75 H75 . . 120.2 ?
C75 C76 C71 . . 121.6(4) ?
C75 C76 H76 . . 119.2 ?
C71 C76 H76 . . 119.2 ?
C74 O7 C77 . . 118.1(4) ?
O7 C77 H77A . . 109.5 ?
O7 C77 H77C . . 109.5 ?
H77A C77 H77C . . 109.5 ?
O7 C77 H77B . . 109.5 ?
H77A C77 H77B . . 109.5 ?
H77C C77 H77B . . 109.5 ?

loop_
_geom_bond_atom_site_label_1
_geom_bond_atom_site_label_2
_geom_bond_site_symmetry_2
_geom_bond_distance
_geom_bond_publ_flag
N1 C2 . 1.356(6) ?
N1 C8A . 1.366(6) ?
N1 H1 . 0.8800 ?
C2 O2 . 1.213(6) ?
C2 N3 . 1.391(6) ?
N3 C4 . 1.368(6) ?
N3 C31 . 1.461(6) ?
C4 O4 . 1.214(6) ?
C4 C4A . 1.454(6) ?
C4A C5 . 1.366(6) ?
C4A C8A . 1.389(6) ?
C5 C6 . 1.376(6) ?
C5 H5 . 0.9500 ?
C6 C7 . 1.399(7) ?
C6 H6 . 0.9500 ?
C7 N8 . 1.339(6) ?
C7 C71 . 1.470(6) ?
N8 C8A . 1.326(6) ?
C31 H31A . 0.9800 ?
C31 H31B . 0.9800 ?
C31 H31C . 0.9800 ?
C71 C76 . 1.387(7) ?
C71 C72 . 1.393(6) ?
C72 C73 . 1.368(6) ?
C72 H72 . 0.9500 ?
C73 C74 . 1.383(6) ?
C73 H73 . 0.9500 ?
C74 O7 . 1.342(5) ?
C74 C75 . 1.388(6) ?
C75 C76 . 1.386(6) ?
C75 H75 . 0.9500 ?
C76 H76 . 0.9500 ?
O7 C77 . 1.419(6) ?
C77 H77A . 0.9800 ?
C77 H77C . 0.9800 ?
C77 H77B . 0.9800 ?

loop_
_geom_hbond_atom_site_label_D
_geom_hbond_atom_site_label_H
_geom_hbond_atom_site_label_A
_geom_hbond_site_symmetry_A
_geom_hbond_distance_DH
_geom_hbond_distance_HA
_geom_hbond_distance_DA
_geom_hbond_angle_DHA
_geom_hbond_publ_flag
N1 H1 O4 1_655 0.88 1.99 2.765(5) 146 n
C72 H72 Cg 4_455 0.95 2.65 3.448(5) 142 n
C75 H75 Cg 4_565 0.95 2.75 3.548(5) 142 n

loop_
_geom_torsion_atom_site_label_1
_geom_torsion_atom_site_label_2
_geom_torsion_atom_site_label_3
_geom_torsion_atom_site_label_4
_geom_torsion_site_symmetry_1
_geom_torsion_site_symmetry_2
_geom_torsion_site_symmetry_3
_geom_torsion_site_symmetry_4
_geom_torsion
_geom_torsion_publ_flag
C8A N1 C2 O2 . . . . -178.1(5) ?
C8A N1 C2 N3 . . . . 1.5(7) ?
O2 C2 N3 C4 . . . . 178.7(5) ?
N1 C2 N3 C4 . . . . -0.9(7) ?
O2 C2 N3 C31 . . . . 0.6(8) ?
N1 C2 N3 C31 . . . . -179.1(5) ?
C2 N3 C4 O4 . . . . -177.1(5) ?
C31 N3 C4 O4 . . . . 1.0(7) ?
C2 N3 C4 C4A . . . . 0.1(7) ?
C31 N3 C4 C4A . . . . 178.3(4) ?
O4 C4 C4A C5 . . . . -1.6(8) ?
N3 C4 C4A C5 . . . . -178.8(5) ?
O4 C4 C4A C8A . . . . 177.3(5) ?
N3 C4 C4A C8A . . . . 0.1(6) ?
C8A C4A C5 C6 . . . . -0.8(7) ?
C4 C4A C5 C6 . . . . 178.2(4) ?
C4A C5 C6 C7 . . . . 0.8(7) ?
C5 C6 C7 N8 . . . . -0.1(8) ?
C5 C6 C7 C71 . . . . -179.8(4) ?
C6 C7 N8 C8A . . . . -0.6(7) ?
C71 C7 N8 C8A . . . . 179.1(4) ?
C7 N8 C8A N1 . . . . -178.7(4) ?
C7 N8 C8A C4A . . . . 0.6(7) ?
C2 N1 C8A N8 . . . . 178.0(4) ?
C2 N1 C8A C4A . . . . -1.3(7) ?
C5 C4A C8A N8 . . . . 0.1(8) ?
C4 C4A C8A N8 . . . . -178.9(5) ?
C5 C4A C8A N1 . . . . 179.4(5) ?
C4 C4A C8A N1 . . . . 0.4(7) ?
N8 C7 C71 C76 . . . . 22.9(6) ?
C6 C7 C71 C76 . . . . -157.4(5) ?
N8 C7 C71 C72 . . . . -159.8(4) ?
C6 C7 C71 C72 . . . . 19.9(7) ?
C76 C71 C72 C73 . . . . -0.5(7) ?
C7 C71 C72 C73 . . . . -178.0(4) ?
C71 C72 C73 C74 . . . . 0.3(7) ?
C72 C73 C74 O7 . . . . -179.0(4) ?
C72 C73 C74 C75 . . . . 0.6(6) ?
O7 C74 C75 C76 . . . . 178.4(4) ?
C73 C74 C75 C76 . . . . -1.2(7) ?
C74 C75 C76 C71 . . . . 0.9(7) ?
C72 C71 C76 C75 . . . . -0.1(7) ?
C7 C71 C76 C75 . . . . 177.3(4) ?
C73 C74 O7 C77 . . . . -178.8(4) ?
C75 C74 O7 C77 . . . . 1.6(7) ?

loop_
_cod_related_entry_id
_cod_related_entry_database
_cod_related_entry_code
1 ChemSpider 30654152
